data_7205442
loop_
_publ_author_name
'Peterson, Matthew L.'
'Stanton, Mary K.'
'Kelly, Ron C.'
'Staples, Richard'
'Cheng, Alan'

_publ_section_title
;
 Preparation, solid state characterization, and single crystal
 structure analysis of
 N-(4-(6-(4-(trifluoromethyl)phenyl)pyrimidin-4-yloxy)benzo[d]thiazol-2-yl)acetamide
 crystal forms
;
_journal_issue 4
_journal_name_full CrystEngComm
_journal_page_first 1170
_journal_paper_doi 10.1039/c0ce00544d
_journal_volume 13
_journal_year 2011
_chemical_formula_moiety 'C20 H13 F3 N4 O2 S, C6 H11 O3'
_chemical_formula_sum 'C26 H24 F3 N4 O5 S'
_chemical_formula_weight 561.55
_space_group_IT_number 2
_symmetry_cell_setting triclinic
_symmetry_Int_Tables_number 2
_symmetry_space_group_name_Hall '-P 1'
_symmetry_space_group_name_H-M 'P -1'
_atom_sites_solution_hydrogens geom
_atom_sites_solution_primary direct
_atom_sites_solution_secondary difmap
_audit_creation_method SHELXL-97
_cell_angle_alpha 93.847(14)
_cell_angle_beta 94.068(15)
_cell_angle_gamma 98.881(14)
_cell_formula_units_Z 2
_cell_length_a 4.7288(11)
_cell_length_b 9.1387(19)
_cell_length_c 30.731(6)
_cell_measurement_reflns_used 402
_cell_measurement_temperature 173(2)
_cell_measurement_theta_max 30.74
_cell_measurement_theta_min 4.34
_cell_volume 1304.7(5)
_computing_cell_refinement 'APEX2 (BRUKER, V5-0, 2008)'
_computing_data_collection 'COSMO (BRUKER, V1.58, 2007)'
_computing_data_reduction 'SAINT (BRUKER, V7.56A, 2008)'
_computing_molecular_graphics 'SHELXTL (Sheldrick, Acta Cryst. A64 2008, 112-122)'
_computing_publication_material 'SHELXTL (Sheldrick, Acta Cryst. A64 2008, 112-122)'
_computing_structure_refinement 'SHELXL (Sheldrick, Acta Cryst. A64 2008, 112-122)'
_computing_structure_solution 'SHELXS (Sheldrick, Acta Cryst. A64 2008, 112-122)'
_diffrn_ambient_temperature 173(2)
_diffrn_detector_area_resol_mean 836.6
_diffrn_measured_fraction_theta_full 0.958
_diffrn_measured_fraction_theta_max 0.951
_diffrn_measurement_device_type 'Bruker APEX-II CCD'
_diffrn_measurement_method '\f and \w scans'
_diffrn_radiation_monochromator graphite
_diffrn_radiation_probe x-ray
_diffrn_radiation_type CuK\a
_diffrn_radiation_wavelength 1.54178
_diffrn_reflns_av_R_equivalents 0.1657
_diffrn_reflns_av_sigmaI/netI 0.1646
_diffrn_reflns_limit_h_max 5
_diffrn_reflns_limit_h_min -5
_diffrn_reflns_limit_k_max 10
_diffrn_reflns_limit_k_min -10
_diffrn_reflns_limit_l_max 36
_diffrn_reflns_limit_l_min -36
_diffrn_reflns_number 15978
_diffrn_reflns_theta_full 67.50
_diffrn_reflns_theta_max 67.99
_diffrn_reflns_theta_min 1.45
_diffrn_source 'fine-focus sealed tube'
_exptl_absorpt_coefficient_mu 1.691
_exptl_absorpt_correction_T_max 0.9172
_exptl_absorpt_correction_T_min 0.5213
_exptl_absorpt_correction_type multi-scan
_exptl_absorpt_process_details SADABS
_exptl_crystal_colour colourless
_exptl_crystal_density_diffrn 1.429
_exptl_crystal_density_method 'not measured'
_exptl_crystal_description plate
_exptl_crystal_F_000 582
_exptl_crystal_size_max 0.44
_exptl_crystal_size_mid 0.11
_exptl_crystal_size_min 0.05
_refine_diff_density_max 0.446
_refine_diff_density_min -0.315
_refine_diff_density_rms 0.075
_refine_ls_extinction_method none
_refine_ls_goodness_of_fit_ref 1.016
_refine_ls_hydrogen_treatment constr
_refine_ls_matrix_type full
_refine_ls_number_parameters 356
_refine_ls_number_reflns 4520
_refine_ls_number_restraints 0
_refine_ls_restrained_S_all 1.016
_refine_ls_R_factor_all 0.1900
_refine_ls_R_factor_gt 0.1015
_refine_ls_shift/su_max 0.000
_refine_ls_shift/su_mean 0.000
_refine_ls_structure_factor_coef Fsqd
_refine_ls_weighting_details 'calc w=1/[\s^2^(Fo^2^)+(0.1593P)^2^+0.0000P] where P=(Fo^2^+2Fc^2^)/3'
_refine_ls_weighting_scheme calc
_refine_ls_wR_factor_gt 0.2674
_refine_ls_wR_factor_ref 0.3340
_reflns_number_gt 2051
_reflns_number_total 4520
_reflns_threshold_expression >2sigma(I)
_cod_data_source_file C0CE00544D.TXT
_cod_data_source_block HCA_1
_cod_depositor_comments
;
The following automatic conversions were performed:
'_exptl_absorpt_correction_type' value 'Multi-scan' changed to
'multi-scan' according to
'/home/saulius/struct/CIF-dictionaries/cif_core.dic' dictionary named
'cif_core.dic' version 2.4.1 from 2010-06-29.

Automatic conversion script
Id: cif_fix_enum 1555 2011-01-17 13:19:09Z saulius 
;
_cod_database_code 7205442

loop_
_symmetry_equiv_pos_as_xyz
'x, y, z'
'-x, -y, -z'

loop_
_atom_site_label
_atom_site_type_symbol
_atom_site_fract_x
_atom_site_fract_y
_atom_site_fract_z
_atom_site_U_iso_or_equiv
_atom_site_adp_type
_atom_site_occupancy
_atom_site_symmetry_multiplicity
_atom_site_calc_flag
_atom_site_refinement_flags
_atom_site_disorder_assembly
_atom_site_disorder_group
S1 S 0.7154(4) 0.51915(19) 0.45543(6) 0.0630(6) Uani 1 1 d . . .
F1 F 1.312(3) 0.8521(19) 0.0322(3) 0.260(7) Uani 1 1 d . . .
F2 F 0.906(3) 0.793(4) 0.0207(4) 0.44(2) Uani 1 1 d . . .
F3 F 1.145(7) 0.6553(14) 0.0267(4) 0.367(15) Uani 1 1 d . . .
O1 O 1.2631(10) 0.6688(5) 0.32896(16) 0.0685(13) Uani 1 1 d . . .
O2 O 0.2633(10) 0.2953(6) 0.45450(17) 0.0740(14) Uani 1 1 d . . .
N1 N 0.8180(12) 0.4989(6) 0.37330(18) 0.0599(14) Uani 1 1 d . . .
N2 N 0.4350(11) 0.3272(6) 0.38881(19) 0.0633(15) Uani 1 1 d . . .
H2 H 0.4168 0.2939 0.3611 0.076 Uiso 1 1 calc R . .
N3 N 0.9469(14) 0.8338(7) 0.3172(2) 0.0733(17) Uani 1 1 d . . .
N4 N 0.8201(14) 0.8893(8) 0.2446(2) 0.0800(18) Uani 1 1 d . . .
C1 C 0.6480(14) 0.4450(7) 0.4019(2) 0.0624(17) Uani 1 1 d . . .
C2 C 0.9973(14) 0.6437(7) 0.4387(2) 0.0582(16) Uani 1 1 d . . .
C3 C 1.0223(14) 0.6137(7) 0.3944(2) 0.0600(17) Uani 1 1 d . . .
C4 C 1.2391(14) 0.7006(7) 0.3742(2) 0.0597(17) Uani 1 1 d . . .
C5 C 1.4242(15) 0.8076(7) 0.3983(2) 0.0644(18) Uani 1 1 d . . .
H5A H 1.5739 0.8642 0.3847 0.077 Uiso 1 1 calc R . .
C6 C 1.4004(15) 0.8363(8) 0.4421(2) 0.0656(18) Uani 1 1 d . . .
H6 H 1.5342 0.9126 0.4582 0.079 Uiso 1 1 calc R . .
C7 C 1.1838(15) 0.7561(7) 0.4639(2) 0.0632(17) Uani 1 1 d . . .
H7 H 1.1649 0.7772 0.4941 0.076 Uiso 1 1 calc R . .
C8 C 0.2476(15) 0.2575(8) 0.4162(3) 0.0649(18) Uani 1 1 d . . .
C9 C 0.0298(16) 0.1348(8) 0.3941(3) 0.0725(19) Uani 1 1 d . . .
H9A H 0.1270 0.0565 0.3817 0.109 Uiso 1 1 calc R . .
H9B H -0.0821 0.1733 0.3707 0.109 Uiso 1 1 calc R . .
H9C H -0.0989 0.0940 0.4155 0.109 Uiso 1 1 calc R . .
C10 C 1.1120(16) 0.7414(8) 0.3011(2) 0.0657(18) Uani 1 1 d . . .
C11 C 1.1424(17) 0.7170(9) 0.2569(3) 0.076(2) Uani 1 1 d . . .
H11 H 1.2586 0.6484 0.2464 0.092 Uiso 1 1 calc R . .
C12 C 0.9968(18) 0.7964(9) 0.2286(3) 0.080(2) Uani 1 1 d . . .
C13 C 0.8070(18) 0.9017(9) 0.2870(3) 0.076(2) Uani 1 1 d . . .
H13 H 0.6840 0.9663 0.2976 0.091 Uiso 1 1 calc R . .
C14 C 1.016(2) 0.7860(11) 0.1812(3) 0.093(3) Uani 1 1 d . . .
C15 C 1.166(3) 0.6888(18) 0.1599(4) 0.158(6) Uani 1 1 d . . .
H15 H 1.2558 0.6215 0.1763 0.189 Uiso 1 1 calc R . .
C16 C 1.188(4) 0.688(2) 0.1144(4) 0.182(7) Uani 1 1 d . . .
H16 H 1.2927 0.6191 0.1007 0.218 Uiso 1 1 calc R . .
C17 C 1.067(3) 0.7795(15) 0.0903(3) 0.120(4) Uani 1 1 d . . .
C18 C 0.923(4) 0.8755(17) 0.1109(4) 0.155(5) Uani 1 1 d . . .
H18 H 0.8338 0.9425 0.0943 0.186 Uiso 1 1 calc R . .
C19 C 0.901(3) 0.8794(15) 0.1552(3) 0.133(4) Uani 1 1 d . . .
H19 H 0.8002 0.9508 0.1683 0.159 Uiso 1 1 calc R . .
C20 C 1.083(5) 0.794(3) 0.0417(6) 0.211(11) Uani 1 1 d . . .
O3 O 0.7934(16) 0.4095(7) 0.2872(2) 0.110(2) Uani 1 1 d . . .
H3 H 0.7482 0.4491 0.3106 0.165 Uiso 1 1 calc R . .
O4 O 0.4752(13) 0.2163(6) 0.30221(18) 0.0916(17) Uani 1 1 d . . .
O5 O 0.4409(15) 0.0908(7) 0.2193(2) 0.106(2) Uani 1 1 d . . .
H5 H 0.5193 0.0170 0.2249 0.159 Uiso 1 1 calc R . .
C21 C 0.620(2) 0.2832(9) 0.2766(3) 0.081(2) Uani 1 1 d . . .
C22 C 0.645(2) 0.2252(9) 0.2301(3) 0.093(3) Uani 1 1 d . . .
H22 H 0.8446 0.2074 0.2259 0.112 Uiso 1 1 calc R . .
C23 C 0.553(3) 0.3294(13) 0.1986(3) 0.135(4) Uani 1 1 d . . .
H23A H 0.6644 0.4301 0.2060 0.162 Uiso 1 1 calc R . .
H23B H 0.3470 0.3351 0.2003 0.162 Uiso 1 1 calc R . .
C24 C 0.607(5) 0.2715(17) 0.1513(4) 0.203(9) Uani 1 1 d . . .
H24 H 0.6724 0.1793 0.1459 0.244 Uiso 1 1 calc R . .
C25 C 0.561(6) 0.351(3) 0.1213(5) 0.279(14) Uani 1 1 d . . .
H25A H 0.6882 0.4476 0.1284 0.335 Uiso 1 1 calc R . .
H25B H 0.3616 0.3700 0.1224 0.335 Uiso 1 1 calc R . .
C26 C 0.599(4) 0.300(2) 0.0730(4) 0.218(9) Uani 1 1 d . . .
H26A H 0.7251 0.2250 0.0724 0.326 Uiso 1 1 calc R . .
H26B H 0.6834 0.3861 0.0581 0.326 Uiso 1 1 calc R . .
H26C H 0.4107 0.2584 0.0581 0.326 Uiso 1 1 calc R . .

loop_
_atom_site_aniso_label
_atom_site_aniso_U_11
_atom_site_aniso_U_22
_atom_site_aniso_U_33
_atom_site_aniso_U_23
_atom_site_aniso_U_13
_atom_site_aniso_U_12
S1 0.0604(10) 0.0652(10) 0.0661(11) 0.0084(8) 0.0201(8) 0.0100(8)
F1 0.248(13) 0.42(2) 0.092(6) 0.032(9) 0.060(7) -0.022(13)
F2 0.167(10) 1.10(6) 0.066(6) 0.016(15) 0.011(6) 0.13(2)
F3 0.81(5) 0.180(9) 0.100(7) -0.002(7) 0.136(16) 0.022(17)
O1 0.067(3) 0.075(3) 0.068(3) 0.008(2) 0.026(2) 0.014(2)
O2 0.074(3) 0.077(3) 0.071(3) 0.005(3) 0.022(3) 0.003(3)
N1 0.063(3) 0.061(3) 0.061(3) 0.009(3) 0.020(3) 0.016(3)
N2 0.054(3) 0.070(3) 0.067(4) -0.003(3) 0.014(3) 0.013(3)
N3 0.077(4) 0.071(4) 0.073(4) 0.009(3) 0.026(3) 0.004(3)
N4 0.087(4) 0.086(4) 0.069(4) 0.008(3) 0.017(3) 0.013(4)
C1 0.054(4) 0.058(4) 0.080(5) 0.011(3) 0.013(3) 0.018(3)
C2 0.058(4) 0.059(4) 0.062(4) 0.010(3) 0.014(3) 0.019(3)
C3 0.053(4) 0.064(4) 0.068(4) 0.008(3) 0.015(3) 0.019(3)
C4 0.058(4) 0.062(4) 0.066(4) 0.014(3) 0.020(3) 0.020(3)
C5 0.065(4) 0.059(4) 0.074(5) 0.012(3) 0.025(4) 0.011(3)
C6 0.063(4) 0.064(4) 0.070(5) 0.011(3) 0.009(3) 0.004(3)
C7 0.071(4) 0.062(4) 0.063(4) 0.010(3) 0.016(3) 0.021(4)
C8 0.062(4) 0.062(4) 0.077(5) 0.008(4) 0.028(4) 0.016(3)
C9 0.070(4) 0.068(4) 0.078(5) 0.009(4) 0.015(4) 0.003(4)
C10 0.066(4) 0.060(4) 0.072(5) 0.013(3) 0.018(4) 0.004(4)
C11 0.074(5) 0.082(5) 0.077(5) 0.007(4) 0.026(4) 0.013(4)
C12 0.087(5) 0.082(5) 0.068(5) -0.002(4) 0.020(4) -0.001(4)
C13 0.084(5) 0.070(4) 0.076(5) 0.011(4) 0.018(4) 0.010(4)
C14 0.108(7) 0.095(6) 0.071(5) 0.005(5) 0.021(5) -0.002(5)
C15 0.221(15) 0.203(14) 0.079(7) 0.015(8) 0.038(8) 0.117(13)
C16 0.27(2) 0.223(16) 0.089(9) 0.015(10) 0.060(10) 0.143(17)
C17 0.156(10) 0.137(9) 0.068(6) 0.021(6) 0.028(6) 0.013(8)
C18 0.228(16) 0.166(13) 0.086(8) 0.014(8) 0.024(9) 0.071(12)
C19 0.192(12) 0.145(10) 0.078(7) 0.010(6) 0.031(7) 0.069(10)
C20 0.176(17) 0.32(3) 0.095(12) -0.095(15) 0.055(12) -0.049(17)
O3 0.150(6) 0.092(4) 0.076(4) -0.010(3) 0.041(4) -0.026(4)
O4 0.109(4) 0.083(3) 0.079(4) 0.006(3) 0.029(3) -0.004(3)
O5 0.122(5) 0.104(4) 0.089(4) -0.005(4) 0.021(4) 0.010(4)
C21 0.100(6) 0.073(5) 0.069(5) 0.008(4) 0.014(4) 0.008(5)
C22 0.124(7) 0.082(5) 0.071(5) 0.005(4) 0.022(5) 0.002(5)
C23 0.197(13) 0.118(8) 0.081(7) 0.007(6) 0.000(7) 0.000(9)
C24 0.39(3) 0.142(11) 0.056(6) 0.017(7) -0.006(11) -0.007(14)
C25 0.32(3) 0.39(4) 0.106(13) -0.044(18) 0.057(16) -0.02(3)
C26 0.25(2) 0.31(3) 0.094(10) 0.001(12) 0.020(11) 0.067(19)

loop_
_atom_type_symbol
_atom_type_description
_atom_type_scat_dispersion_real
_atom_type_scat_dispersion_imag
_atom_type_scat_source
C C 0.0181 0.0091 'International Tables Vol C Tables 4.2.6.8 and 6.1.1.4'
H H 0.0000 0.0000 'International Tables Vol C Tables 4.2.6.8 and 6.1.1.4'
N N 0.0311 0.0180 'International Tables Vol C Tables 4.2.6.8 and 6.1.1.4'
O O 0.0492 0.0322 'International Tables Vol C Tables 4.2.6.8 and 6.1.1.4'
F F 0.0727 0.0534 'International Tables Vol C Tables 4.2.6.8 and 6.1.1.4'
S S 0.3331 0.5567 'International Tables Vol C Tables 4.2.6.8 and 6.1.1.4'

loop_
_geom_angle_atom_site_label_1
_geom_angle_atom_site_label_2
_geom_angle_atom_site_label_3
_geom_angle
_geom_angle_site_symmetry_1
_geom_angle_site_symmetry_3
_geom_angle_publ_flag
C1 S1 C2 88.3(3) . . ?
C10 O1 C4 116.6(5) . . ?
C1 N1 C3 108.7(6) . . ?
C1 N2 C8 124.5(6) . . ?
C1 N2 H2 117.8 . . ?
C8 N2 H2 117.8 . . ?
C10 N3 C13 114.6(7) . . ?
C13 N4 C12 116.9(7) . . ?
N1 C1 N2 118.9(7) . . ?
N1 C1 S1 118.0(5) . . ?
N2 C1 S1 123.0(5) . . ?
C3 C2 C7 121.9(6) . . ?
C3 C2 S1 109.5(5) . . ?
C7 C2 S1 128.6(5) . . ?
C2 C3 N1 115.5(6) . . ?
C2 C3 C4 118.9(6) . . ?
N1 C3 C4 125.5(6) . . ?
C5 C4 C3 119.7(6) . . ?
C5 C4 O1 121.8(6) . . ?
C3 C4 O1 118.4(6) . . ?
C4 C5 C6 121.3(6) . . ?
C4 C5 H5A 119.4 . . ?
C6 C5 H5A 119.4 . . ?
C5 C6 C7 121.7(6) . . ?
C5 C6 H6 119.1 . . ?
C7 C6 H6 119.1 . . ?
C2 C7 C6 116.4(6) . . ?
C2 C7 H7 121.8 . . ?
C6 C7 H7 121.8 . . ?
O2 C8 N2 121.3(6) . . ?
O2 C8 C9 124.0(7) . . ?
N2 C8 C9 114.6(7) . . ?
C8 C9 H9A 109.5 . . ?
C8 C9 H9B 109.5 . . ?
H9A C9 H9B 109.5 . . ?
C8 C9 H9C 109.5 . . ?
H9A C9 H9C 109.5 . . ?
H9B C9 H9C 109.5 . . ?
N3 C10 O1 119.0(7) . . ?
N3 C10 C11 123.5(7) . . ?
O1 C10 C11 117.5(7) . . ?
C10 C11 C12 117.3(7) . . ?
C10 C11 H11 121.4 . . ?
C12 C11 H11 121.4 . . ?
N4 C12 C11 120.0(7) . . ?
N4 C12 C14 116.6(8) . . ?
C11 C12 C14 123.4(8) . . ?
N4 C13 N3 127.7(8) . . ?
N4 C13 H13 116.2 . . ?
N3 C13 H13 116.2 . . ?
C19 C14 C15 115.0(10) . . ?
C19 C14 C12 121.6(9) . . ?
C15 C14 C12 123.3(10) . . ?
C14 C15 C16 121.1(12) . . ?
C14 C15 H15 119.4 . . ?
C16 C15 H15 119.4 . . ?
C17 C16 C15 121.7(12) . . ?
C17 C16 H16 119.2 . . ?
C15 C16 H16 119.2 . . ?
C16 C17 C18 117.5(11) . . ?
C16 C17 C20 127.1(17) . . ?
C18 C17 C20 115.4(16) . . ?
C17 C18 C19 121.8(13) . . ?
C17 C18 H18 119.1 . . ?
C19 C18 H18 119.1 . . ?
C14 C19 C18 123.0(12) . . ?
C14 C19 H19 118.5 . . ?
C18 C19 H19 118.5 . . ?
F2 C20 F1 119(3) . . ?
F2 C20 F3 97(2) . . ?
F1 C20 F3 90(2) . . ?
F2 C20 C17 123(2) . . ?
F1 C20 C17 113.9(16) . . ?
F3 C20 C17 103(2) . . ?
C21 O3 H3 109.5 . . ?
C22 O5 H5 109.5 . . ?
O4 C21 O3 123.9(7) . . ?
O4 C21 C22 124.3(7) . . ?
O3 C21 C22 111.6(7) . . ?
O5 C22 C23 103.7(8) . . ?
O5 C22 C21 109.6(7) . . ?
C23 C22 C21 110.7(8) . . ?
O5 C22 H22 110.9 . . ?
C23 C22 H22 110.9 . . ?
C21 C22 H22 110.9 . . ?
C22 C23 C24 108.8(11) . . ?
C22 C23 H23A 109.9 . . ?
C24 C23 H23A 109.9 . . ?
C22 C23 H23B 109.9 . . ?
C24 C23 H23B 109.9 . . ?
H23A C23 H23B 108.3 . . ?
C25 C24 C23 117.3(19) . . ?
C25 C24 H24 121.3 . . ?
C23 C24 H24 121.3 . . ?
C24 C25 C26 121(2) . . ?
C24 C25 H25A 107.0 . . ?
C26 C25 H25A 107.0 . . ?
C24 C25 H25B 107.0 . . ?
C26 C25 H25B 107.0 . . ?
H25A C25 H25B 106.8 . . ?
C25 C26 H26A 109.5 . . ?
C25 C26 H26B 109.5 . . ?
H26A C26 H26B 109.5 . . ?
C25 C26 H26C 109.5 . . ?
H26A C26 H26C 109.5 . . ?
H26B C26 H26C 109.5 . . ?

loop_
_geom_bond_atom_site_label_1
_geom_bond_atom_site_label_2
_geom_bond_distance
_geom_bond_site_symmetry_2
_geom_bond_publ_flag
S1 C1 1.725(7) . ?
S1 C2 1.744(7) . ?
F1 C20 1.194(19) . ?
F2 C20 1.02(2) . ?
F3 C20 1.40(3) . ?
O1 C10 1.350(9) . ?
O1 C4 1.417(8) . ?
O2 C8 1.199(8) . ?
N1 C1 1.303(9) . ?
N1 C3 1.400(9) . ?
N2 C1 1.373(9) . ?
N2 C8 1.379(9) . ?
N2 H2 0.8800 . ?
N3 C10 1.331(9) . ?
N3 C13 1.343(10) . ?
N4 C13 1.307(10) . ?
N4 C12 1.371(10) . ?
C2 C3 1.390(9) . ?
C2 C7 1.395(10) . ?
C3 C4 1.404(9) . ?
C4 C5 1.348(10) . ?
C5 C6 1.370(10) . ?
C5 H5A 0.9500 . ?
C6 C7 1.402(9) . ?
C6 H6 0.9500 . ?
C7 H7 0.9500 . ?
C8 C9 1.490(10) . ?
C9 H9A 0.9800 . ?
C9 H9B 0.9800 . ?
C9 H9C 0.9800 . ?
C10 C11 1.381(10) . ?
C11 C12 1.383(12) . ?
C11 H11 0.9500 . ?
C12 C14 1.465(11) . ?
C13 H13 0.9500 . ?
C14 C19 1.354(14) . ?
C14 C15 1.378(14) . ?
C15 C16 1.409(16) . ?
C15 H15 0.9500 . ?
C16 C17 1.326(17) . ?
C16 H16 0.9500 . ?
C17 C18 1.343(17) . ?
C17 C20 1.51(2) . ?
C18 C19 1.373(15) . ?
C18 H18 0.9500 . ?
C19 H19 0.9500 . ?
O3 C21 1.316(10) . ?
O3 H3 0.8400 . ?
O4 C21 1.213(9) . ?
O5 C22 1.442(10) . ?
O5 H5 0.8400 . ?
C21 C22 1.510(11) . ?
C22 C23 1.489(14) . ?
C22 H22 1.0000 . ?
C23 C24 1.564(18) . ?
C23 H23A 0.9900 . ?
C23 H23B 0.9900 . ?
C24 C25 1.24(3) . ?
C24 H24 0.9500 . ?
C25 C26 1.555(19) . ?
C25 H25A 0.9900 . ?
C25 H25B 0.9900 . ?
C26 H26A 0.9800 . ?
C26 H26B 0.9800 . ?
C26 H26C 0.9800 . ?

loop_
_geom_hbond_atom_site_label_D
_geom_hbond_atom_site_label_H
_geom_hbond_atom_site_label_A
_geom_hbond_distance_DH
_geom_hbond_distance_HA
_geom_hbond_distance_DA
_geom_hbond_angle_DHA
_geom_hbond_site_symmetry_A
N2 H2 O4 0.88 1.95 2.813(8) 166.0 .
O3 H3 N1 0.84 1.94 2.705(8) 150.6 .
O5 H5 N4 0.84 2.06 2.867(10) 161.7 1_545

loop_
_geom_torsion_atom_site_label_1
_geom_torsion_atom_site_label_2
_geom_torsion_atom_site_label_3
_geom_torsion_atom_site_label_4
_geom_torsion
_geom_torsion_site_symmetry_1
_geom_torsion_site_symmetry_2
_geom_torsion_site_symmetry_3
_geom_torsion_site_symmetry_4
_geom_torsion_publ_flag
C3 N1 C1 N2 -177.9(6) . . . . ?
C3 N1 C1 S1 -1.5(7) . . . . ?
C8 N2 C1 N1 177.9(6) . . . . ?
C8 N2 C1 S1 1.7(9) . . . . ?
C2 S1 C1 N1 2.4(6) . . . . ?
C2 S1 C1 N2 178.6(6) . . . . ?
C1 S1 C2 C3 -2.4(5) . . . . ?
C1 S1 C2 C7 179.2(7) . . . . ?
C7 C2 C3 N1 -179.3(6) . . . . ?
S1 C2 C3 N1 2.2(7) . . . . ?
C7 C2 C3 C4 -0.9(10) . . . . ?
S1 C2 C3 C4 -179.4(5) . . . . ?
C1 N1 C3 C2 -0.5(8) . . . . ?
C1 N1 C3 C4 -178.8(7) . . . . ?
C2 C3 C4 C5 2.2(10) . . . . ?
N1 C3 C4 C5 -179.6(6) . . . . ?
C2 C3 C4 O1 179.8(6) . . . . ?
N1 C3 C4 O1 -2.0(10) . . . . ?
C10 O1 C4 C5 -92.1(8) . . . . ?
C10 O1 C4 C3 90.3(7) . . . . ?
C3 C4 C5 C6 -1.8(10) . . . . ?
O1 C4 C5 C6 -179.4(6) . . . . ?
C4 C5 C6 C7 0.1(11) . . . . ?
C3 C2 C7 C6 -0.8(10) . . . . ?
S1 C2 C7 C6 177.4(5) . . . . ?
C5 C6 C7 C2 1.2(10) . . . . ?
C1 N2 C8 O2 -1.4(11) . . . . ?
C1 N2 C8 C9 178.4(6) . . . . ?
C13 N3 C10 O1 179.5(6) . . . . ?
C13 N3 C10 C11 0.7(10) . . . . ?
C4 O1 C10 N3 -1.7(8) . . . . ?
C4 O1 C10 C11 177.2(6) . . . . ?
N3 C10 C11 C12 1.5(11) . . . . ?
O1 C10 C11 C12 -177.3(6) . . . . ?
C13 N4 C12 C11 2.4(11) . . . . ?
C13 N4 C12 C14 -178.5(7) . . . . ?
C10 C11 C12 N4 -3.1(11) . . . . ?
C10 C11 C12 C14 177.8(7) . . . . ?
C12 N4 C13 N3 0.0(11) . . . . ?
C10 N3 C13 N4 -1.5(11) . . . . ?
N4 C12 C14 C19 9.6(13) . . . . ?
C11 C12 C14 C19 -171.2(10) . . . . ?
N4 C12 C14 C15 -174.6(11) . . . . ?
C11 C12 C14 C15 4.5(15) . . . . ?
C19 C14 C15 C16 -1(2) . . . . ?
C12 C14 C15 C16 -177.3(13) . . . . ?
C14 C15 C16 C17 0(3) . . . . ?
C15 C16 C17 C18 1(3) . . . . ?
C15 C16 C17 C20 177.5(16) . . . . ?
C16 C17 C18 C19 0(2) . . . . ?
C20 C17 C18 C19 -177.2(15) . . . . ?
C15 C14 C19 C18 2(2) . . . . ?
C12 C14 C19 C18 178.0(12) . . . . ?
C17 C18 C19 C14 -1(2) . . . . ?
C16 C17 C20 F2 130(4) . . . . ?
C18 C17 C20 F2 -53(4) . . . . ?
C16 C17 C20 F1 -72(3) . . . . ?
C18 C17 C20 F1 105(3) . . . . ?
C16 C17 C20 F3 23(3) . . . . ?
C18 C17 C20 F3 -160(2) . . . . ?
O4 C21 C22 O5 8.3(14) . . . . ?
O3 C21 C22 O5 -177.3(8) . . . . ?
O4 C21 C22 C23 122.1(11) . . . . ?
O3 C21 C22 C23 -63.5(12) . . . . ?
O5 C22 C23 C24 -67.2(13) . . . . ?
C21 C22 C23 C24 175.3(11) . . . . ?
C22 C23 C24 C25 -175(2) . . . . ?
C23 C24 C25 C26 -177.9(16) . . . . ?
